data_1556057
loop_
_publ_author_name
'Jones, D. Heulyn'
'Kay, Steven T.'
'McLellan, Jayde A.'
'Kennedy, Alan R.'
'Tomkinson, Nicholas C. O.'

_publ_section_title
;
 Regioselective Three-Component Reaction of Pyridine N-Oxides, Acyl
 Chlorides, and Cyclic Ethers.
;
_journal_issue 13
_journal_name_full 'Organic letters'
_journal_page_first 3512
_journal_page_last 3515
_journal_paper_doi 10.1021/acs.orglett.7b01481
_journal_volume 19
_journal_year 2017
_chemical_formula_sum 'C14 H10 N2 O2'
_chemical_formula_weight 238.24
_space_group_IT_number 61
_space_group_name_Hall '-P 2ac 2ab'
_space_group_name_H-M_alt 'P b c a'
_symmetry_cell_setting orthorhombic
_symmetry_space_group_name_H-M 'P b c a'
_atom_sites_solution_hydrogens geom
_atom_sites_solution_primary direct
_atom_sites_solution_secondary difmap
_audit_creation_method SHELXL-97
_cell_angle_alpha 90.00
_cell_angle_beta 90.00
_cell_angle_gamma 90.00
_cell_formula_units_Z 8
_cell_length_a 8.0739(5)
_cell_length_b 10.2485(8)
_cell_length_c 27.568(2)
_cell_measurement_reflns_used 2671
_cell_measurement_temperature 130(2)
_cell_measurement_theta_max 29.3536
_cell_measurement_theta_min 2.9713
_cell_volume 2281.1(3)
_computing_cell_refinement CrysalisPro
_computing_data_collection CrysalisPro
_computing_data_reduction CrysalisPro
_computing_structure_refinement 'SHELXL-97 (Sheldrick, 2008)'
_computing_structure_solution SIR92
_diffrn_ambient_temperature 130(2)
_diffrn_measured_fraction_theta_full 0.999
_diffrn_measured_fraction_theta_max 0.911
_diffrn_measurement_device_type 'Oxford Diffraction Xcalibur E'
_diffrn_measurement_method 'omega scans'
_diffrn_radiation_monochromator graphite
_diffrn_radiation_source 'fine-focus sealed tube'
_diffrn_radiation_type MoK\a
_diffrn_radiation_wavelength 0.71073
_diffrn_reflns_av_R_equivalents 0.0297
_diffrn_reflns_av_sigmaI/netI 0.0387
_diffrn_reflns_limit_h_max 5
_diffrn_reflns_limit_h_min -10
_diffrn_reflns_limit_k_max 14
_diffrn_reflns_limit_k_min -9
_diffrn_reflns_limit_l_max 37
_diffrn_reflns_limit_l_min -19
_diffrn_reflns_number 8764
_diffrn_reflns_theta_full 27.00
_diffrn_reflns_theta_max 29.42
_diffrn_reflns_theta_min 3.30
_exptl_absorpt_coefficient_mu 0.095
_exptl_absorpt_correction_T_max 1.00000
_exptl_absorpt_correction_T_min 0.82668
_exptl_absorpt_correction_type multi-scan
_exptl_absorpt_process_details
;
CrysAlisPro, Oxford Diffraction Ltd.,
Version 1.171.34.40 (release 27-08-2010 CrysAlis171 .NET)
(compiled Aug 27 2010,11:50:40)
Empirical absorption correction using spherical harmonics,
 implemented in SCALE3 ABSPACK scaling algorithm.
;
_exptl_crystal_colour colourless
_exptl_crystal_density_diffrn 1.387
_exptl_crystal_density_method 'not measured'
_exptl_crystal_description fragment
_exptl_crystal_F_000 992
_exptl_crystal_size_max 0.35
_exptl_crystal_size_mid 0.10
_exptl_crystal_size_min 0.05
_refine_diff_density_max 0.241
_refine_diff_density_min -0.205
_refine_diff_density_rms 0.046
_refine_ls_extinction_method none
_refine_ls_goodness_of_fit_ref 1.032
_refine_ls_hydrogen_treatment constr
_refine_ls_matrix_type full
_refine_ls_number_parameters 164
_refine_ls_number_reflns 2868
_refine_ls_number_restraints 0
_refine_ls_restrained_S_all 1.032
_refine_ls_R_factor_all 0.0658
_refine_ls_R_factor_gt 0.0454
_refine_ls_shift/su_max 0.001
_refine_ls_shift/su_mean 0.000
_refine_ls_structure_factor_coef Fsqd
_refine_ls_weighting_details 'calc w=1/[\s^2^(Fo^2^)+(0.0433P)^2^+0.7433P] where P=(Fo^2^+2Fc^2^)/3'
_refine_ls_weighting_scheme calc
_refine_ls_wR_factor_gt 0.0974
_refine_ls_wR_factor_ref 0.1075
_reflns_number_gt 2209
_reflns_number_total 2868
_reflns_threshold_expression I>2\s(I)
_cod_data_source_file ol7b01481_si_002.cif
_cod_data_source_block tom_jones_may2016
_cod_original_sg_symbol_H-M Pbca
_cod_database_code 1556057

loop_
_symmetry_equiv_pos_as_xyz
'x, y, z'
'-x+1/2, -y, z+1/2'
'x+1/2, -y+1/2, -z'
'-x, y+1/2, -z+1/2'
'-x, -y, -z'
'x-1/2, y, -z-1/2'
'-x-1/2, y-1/2, z'
'x, -y-1/2, z-1/2'

loop_
_atom_site_label
_atom_site_type_symbol
_atom_site_fract_x
_atom_site_fract_y
_atom_site_fract_z
_atom_site_U_iso_or_equiv
_atom_site_adp_type
_atom_site_occupancy
_atom_site_symmetry_multiplicity
_atom_site_calc_flag
_atom_site_refinement_flags
O1 O 0.75331(13) 0.02441(10) 0.60215(3) 0.0210(2) Uani 1 1 d .
O2 O 0.95724(15) 0.17315(12) 0.60758(4) 0.0323(3) Uani 1 1 d .
N1 N 0.80425(15) -0.00997(12) 0.52102(5) 0.0228(3) Uani 1 1 d .
N2 N 0.47748(18) 0.28529(14) 0.61459(5) 0.0319(3) Uani 1 1 d .
C1 C 0.72826(17) 0.06014(13) 0.55405(5) 0.0180(3) Uani 1 1 d .
C2 C 0.77188(19) 0.02005(15) 0.47438(6) 0.0238(3) Uani 1 1 d .
H2 H 0.8269 -0.0282 0.4498 0.029 Uiso 1 1 calc R
C3 C 0.66293(19) 0.11726(14) 0.46036(5) 0.0231(3) Uani 1 1 d .
H3 H 0.6427 0.1341 0.4270 0.028 Uiso 1 1 calc R
C4 C 0.58421(19) 0.18922(14) 0.49593(5) 0.0214(3) Uani 1 1 d .
H4 H 0.5088 0.2567 0.4875 0.026 Uiso 1 1 calc R
C5 C 0.61752(17) 0.16097(13) 0.54429(5) 0.0184(3) Uani 1 1 d .
C6 C 0.54027(19) 0.23134(14) 0.58333(6) 0.0223(3) Uani 1 1 d .
C7 C 0.87223(17) 0.09288(14) 0.62715(5) 0.0195(3) Uani 1 1 d .
C8 C 0.87331(17) 0.05884(13) 0.67909(5) 0.0172(3) Uani 1 1 d .
C9 C 0.95236(18) 0.14296(14) 0.71133(5) 0.0205(3) Uani 1 1 d .
H9 H 1.0110 0.2166 0.6993 0.025 Uiso 1 1 calc R
C10 C 0.94576(18) 0.11974(14) 0.76073(5) 0.0209(3) Uani 1 1 d .
H10 H 0.9991 0.1782 0.7824 0.025 Uiso 1 1 calc R
C11 C 0.86171(17) 0.01154(14) 0.77909(5) 0.0196(3) Uani 1 1 d .
C12 C 0.78897(18) -0.07415(14) 0.74639(5) 0.0210(3) Uani 1 1 d .
H12 H 0.7351 -0.1501 0.7583 0.025 Uiso 1 1 calc R
C13 C 0.79304(17) -0.05165(14) 0.69686(5) 0.0199(3) Uani 1 1 d .
H13 H 0.7415 -0.1111 0.6752 0.024 Uiso 1 1 calc R
C14 C 0.8477(2) -0.01105(16) 0.83288(6) 0.0264(3) Uani 1 1 d .
H14A H 0.7804 -0.0890 0.8389 0.040 Uiso 1 1 calc R
H14B H 0.7951 0.0647 0.8481 0.040 Uiso 1 1 calc R
H14C H 0.9584 -0.0236 0.8467 0.040 Uiso 1 1 calc R

loop_
_atom_site_aniso_label
_atom_site_aniso_U_11
_atom_site_aniso_U_22
_atom_site_aniso_U_33
_atom_site_aniso_U_23
_atom_site_aniso_U_13
_atom_site_aniso_U_12
O1 0.0239(5) 0.0227(5) 0.0164(5) 0.0040(4) -0.0026(5) -0.0038(4)
O2 0.0355(6) 0.0404(7) 0.0212(6) 0.0087(5) -0.0022(5) -0.0167(5)
N1 0.0235(6) 0.0238(6) 0.0210(7) 0.0007(5) 0.0001(5) 0.0011(5)
N2 0.0374(8) 0.0322(7) 0.0260(7) -0.0029(6) 0.0034(7) 0.0042(6)
C1 0.0189(6) 0.0197(7) 0.0155(7) 0.0025(5) -0.0020(6) -0.0037(5)
C2 0.0263(8) 0.0274(8) 0.0178(7) -0.0024(6) 0.0012(6) -0.0004(6)
C3 0.0275(7) 0.0277(8) 0.0142(7) 0.0021(6) -0.0033(6) -0.0036(6)
C4 0.0229(7) 0.0207(7) 0.0207(8) 0.0025(6) -0.0032(6) -0.0007(6)
C5 0.0194(6) 0.0186(7) 0.0173(7) 0.0007(5) -0.0002(6) -0.0033(5)
C6 0.0257(7) 0.0206(7) 0.0205(7) 0.0031(6) -0.0015(6) 0.0005(6)
C7 0.0197(6) 0.0207(7) 0.0182(7) 0.0006(5) -0.0003(6) 0.0005(6)
C8 0.0168(6) 0.0192(7) 0.0157(7) 0.0011(5) 0.0009(6) 0.0025(5)
C9 0.0217(7) 0.0175(7) 0.0222(8) 0.0031(6) -0.0016(6) -0.0008(5)
C10 0.0232(7) 0.0201(7) 0.0195(8) -0.0012(6) -0.0041(6) 0.0002(6)
C11 0.0175(6) 0.0236(7) 0.0175(7) 0.0012(5) -0.0015(6) 0.0035(6)
C12 0.0227(7) 0.0203(7) 0.0200(7) 0.0039(6) -0.0002(6) -0.0021(6)
C13 0.0216(7) 0.0193(7) 0.0186(7) -0.0005(5) -0.0016(6) -0.0005(5)
C14 0.0281(8) 0.0338(8) 0.0172(8) 0.0016(6) -0.0022(7) -0.0023(7)

loop_
_atom_type_symbol
_atom_type_description
_atom_type_scat_dispersion_real
_atom_type_scat_dispersion_imag
_atom_type_scat_source
O O 0.0106 0.0060 'International Tables Vol C Tables 4.2.6.8 and 6.1.1.4'
N N 0.0061 0.0033 'International Tables Vol C Tables 4.2.6.8 and 6.1.1.4'
C C 0.0033 0.0016 'International Tables Vol C Tables 4.2.6.8 and 6.1.1.4'
H H 0.0000 0.0000 'International Tables Vol C Tables 4.2.6.8 and 6.1.1.4'

loop_
_geom_angle_atom_site_label_1
_geom_angle_atom_site_label_2
_geom_angle_atom_site_label_3
_geom_angle
C7 O1 C1 116.45(11)
C1 N1 C2 116.51(13)
N1 C1 O1 116.72(12)
N1 C1 C5 124.92(13)
O1 C1 C5 118.22(12)
N1 C2 C3 123.64(14)
N1 C2 H2 118.2
C3 C2 H2 118.2
C4 C3 C2 118.58(14)
C4 C3 H3 120.7
C2 C3 H3 120.7
C3 C4 C5 118.69(14)
C3 C4 H4 120.7
C5 C4 H4 120.7
C4 C5 C1 117.64(13)
C4 C5 C6 121.95(13)
C1 C5 C6 120.41(13)
N2 C6 C5 178.79(16)
O2 C7 O1 121.61(13)
O2 C7 C8 126.58(13)
O1 C7 C8 111.74(12)
C9 C8 C13 119.45(13)
C9 C8 C7 118.43(12)
C13 C8 C7 122.08(13)
C10 C9 C8 120.26(13)
C10 C9 H9 119.9
C8 C9 H9 119.9
C9 C10 C11 120.84(14)
C9 C10 H10 119.6
C11 C10 H10 119.6
C12 C11 C10 118.22(13)
C12 C11 C14 120.69(13)
C10 C11 C14 121.09(13)
C13 C12 C11 121.64(13)
C13 C12 H12 119.2
C11 C12 H12 119.2
C12 C13 C8 119.52(14)
C12 C13 H13 120.2
C8 C13 H13 120.2
C11 C14 H14A 109.5
C11 C14 H14B 109.5
H14A C14 H14B 109.5
C11 C14 H14C 109.5
H14A C14 H14C 109.5
H14B C14 H14C 109.5

loop_
_geom_bond_atom_site_label_1
_geom_bond_atom_site_label_2
_geom_bond_distance
O1 C7 1.3745(17)
O1 C1 1.3906(16)
O2 C7 1.1995(17)
N1 C1 1.3121(19)
N1 C2 1.347(2)
N2 C6 1.143(2)
C1 C5 1.3927(19)
C2 C3 1.384(2)
C2 H2 0.9500
C3 C4 1.382(2)
C3 H3 0.9500
C4 C5 1.3906(19)
C4 H4 0.9500
C5 C6 1.438(2)
C7 C8 1.474(2)
C8 C9 1.393(2)
C8 C13 1.3936(19)
C9 C10 1.384(2)
C9 H9 0.9500
C10 C11 1.395(2)
C10 H10 0.9500
C11 C12 1.389(2)
C11 C14 1.505(2)
C12 C13 1.385(2)
C12 H12 0.9500
C13 H13 0.9500
C14 H14A 0.9800
C14 H14B 0.9800
C14 H14C 0.9800

loop_
_geom_torsion_atom_site_label_1
_geom_torsion_atom_site_label_2
_geom_torsion_atom_site_label_3
_geom_torsion_atom_site_label_4
_geom_torsion
C2 N1 C1 O1 176.17(12)
C2 N1 C1 C5 0.5(2)
C7 O1 C1 N1 97.23(14)
C7 O1 C1 C5 -86.80(15)
C1 N1 C2 C3 -1.1(2)
N1 C2 C3 C4 0.9(2)
C2 C3 C4 C5 -0.1(2)
C3 C4 C5 C1 -0.5(2)
C3 C4 C5 C6 -179.87(14)
N1 C1 C5 C4 0.3(2)
O1 C1 C5 C4 -175.30(12)
N1 C1 C5 C6 179.68(13)
O1 C1 C5 C6 4.06(19)
C4 C5 C6 N2 115(8)
C1 C5 C6 N2 -64(8)
C1 O1 C7 O2 -4.8(2)
C1 O1 C7 C8 172.63(11)
O2 C7 C8 C9 14.6(2)
O1 C7 C8 C9 -162.62(12)
O2 C7 C8 C13 -167.74(15)
O1 C7 C8 C13 15.03(18)
C13 C8 C9 C10 -2.5(2)
C7 C8 C9 C10 175.21(13)
C8 C9 C10 C11 0.7(2)
C9 C10 C11 C12 1.8(2)
C9 C10 C11 C14 -177.28(14)
C10 C11 C12 C13 -2.5(2)
C14 C11 C12 C13 176.62(14)
C11 C12 C13 C8 0.6(2)
C9 C8 C13 C12 1.9(2)
C7 C8 C13 C12 -175.77(13)
